data_4037348
loop_
_publ_author_name
'Gomes, Jos\'e'
'Daeppen, Christophe'
'Liffert, Raphael'
'Roesslein, Joel'
'Kaufmann, Elias'
'Heikinheimo, Annakaisa'
'Neuburger, Markus'
'Gademann, Karl'

_publ_section_title
;
 Formal Total Synthesis of (-)-Jiadifenolide and Synthetic Studies toward
 seco-Prezizaane-Type Sesquiterpenes.
;
_journal_issue 22
_journal_name_full 'The Journal of organic chemistry'
_journal_page_first 11017
_journal_page_last 11034
_journal_paper_doi 10.1021/acs.joc.6b02039
_journal_volume 81
_journal_year 2016
_chemical_absolute_configuration ad
_chemical_formula_moiety 'C17 H25 Cl1 O5'
_chemical_formula_sum 'C17 H25 Cl O5'
_chemical_formula_weight 344.83
_space_group_IT_number 19
_space_group_name_Hall 'P 2ac 2ab'
_space_group_name_H-M_alt 'P 21 21 21'
_symmetry_cell_setting orthorhombic
_symmetry_space_group_name_Hall 'P 2ac 2ab'
_symmetry_space_group_name_H-M 'P 21 21 21'
_atom_sites_solution_hydrogens difmap
_atom_sites_solution_primary other
_cell_angle_alpha 90
_cell_angle_beta 90
_cell_angle_gamma 90
_cell_formula_units_Z 4
_cell_length_a 7.6753(6)
_cell_length_b 9.7959(7)
_cell_length_c 23.2215(17)
_cell_measurement_reflns_used 8367
_cell_measurement_temperature 123
_cell_measurement_theta_max 69
_cell_measurement_theta_min 5
_cell_volume 1745.9(2)
_computing_cell_refinement 'Apex2 (Bruker AXS, 2006)'
_computing_data_collection 'Apex2 (Bruker AXS, 2006)'
_computing_data_reduction 'Apex2 (Bruker AXS, 2006)'
_computing_molecular_graphics 'CAMERON (Watkin et al., 1996)'
_computing_publication_material 'CRYSTALS (Betteridge et al., 2003)'
_computing_structure_refinement 'CRYSTALS (Betteridge et al., 2003)'
_computing_structure_solution 'Superflip (Palatinus & Chapuis, 2007)'
_diffrn_ambient_temperature 123
_diffrn_measured_fraction_theta_full 0.996
_diffrn_measured_fraction_theta_max 0.988
_diffrn_measurement_device Area
_diffrn_measurement_device_type 'Bruker Kappa Apex2'
_diffrn_measurement_method '\f & \w scans'
_diffrn_radiation_monochromator graphite
_diffrn_radiation_type 'Cu K\a'
_diffrn_radiation_wavelength 1.54178
_diffrn_reflns_av_R_equivalents 0.032
_diffrn_reflns_limit_h_max 9
_diffrn_reflns_limit_h_min -9
_diffrn_reflns_limit_k_max 11
_diffrn_reflns_limit_k_min -11
_diffrn_reflns_limit_l_max 27
_diffrn_reflns_limit_l_min -27
_diffrn_reflns_number 8802
_diffrn_reflns_theta_full 66.500
_diffrn_reflns_theta_max 68.960
_diffrn_reflns_theta_min 4.900
_diffrn_standards_number 0
_exptl_absorpt_coefficient_mu 2.132
_exptl_absorpt_correction_T_max 0.79
_exptl_absorpt_correction_T_min 0.70
_exptl_absorpt_correction_type multi-scan
_exptl_absorpt_process_details 'SADABS (Siemens, 1996)'
_exptl_crystal_colour colourless
_exptl_crystal_density_diffrn 1.312
_exptl_crystal_density_method 'not measured'
_exptl_crystal_description block
_exptl_crystal_F_000 736
_exptl_crystal_size_max 0.250
_exptl_crystal_size_mid 0.170
_exptl_crystal_size_min 0.110
_refine_diff_density_max 0.19
_refine_diff_density_min -0.14
_refine_ls_abs_structure_details 'Flack (1983), 1311 Friedel-pairs'
_refine_ls_abs_structure_Flack 0.026(9)
_refine_ls_extinction_method None
_refine_ls_goodness_of_fit_ref 1.0925
_refine_ls_hydrogen_treatment constr
_refine_ls_matrix_type full
_refine_ls_number_parameters 209
_refine_ls_number_reflns 3031
_refine_ls_number_restraints 0
_refine_ls_R_factor_all 0.0261
_refine_ls_R_factor_gt 0.0260
_refine_ls_shift/su_max 0.0005652
_refine_ls_shift/su_mean 0.0000571
_refine_ls_structure_factor_coef F
_refine_ls_weighting_details
;
 Method, part 1, Chebychev polynomial, (Watkin, 1994, Prince, 1982) 
 [weight] = 1.0/[A~0~*T~0~(x)+A~1~*T~1~(x) ... +A~n-1~]*T~n-1~(x)] 
 where A~i~ are the Chebychev coefficients listed below and x= Fcalc/Fmax 
 Method = Robust Weighting (Prince, 1982) 
 W = [weight] * [1-(deltaF/6*sigmaF)^2^]^2^ 
 A~i~ are: 
 0.179 0.140 0.527E-01 
;
_refine_ls_weighting_scheme calc
_refine_ls_wR_factor_all 0.0298
_refine_ls_wR_factor_gt 0.0298
_refine_ls_wR_factor_ref 0.0294
_reflns_limit_h_max 9
_reflns_limit_h_min -9
_reflns_limit_k_max 11
_reflns_limit_k_min 0
_reflns_limit_l_max 27
_reflns_limit_l_min 0
_reflns_number_gt 3092
_reflns_number_total 3112
_reflns_threshold_expression I>2.0\s(I)
_oxford_diffrn_Wilson_B_factor 0.00
_oxford_diffrn_Wilson_scale 0.00
_oxford_refine_ls_r_factor_ref 0.0257
_oxford_refine_ls_scale 0.2597(3)
_oxford_reflns_number_all 3106
_oxford_reflns_threshold_expression_ref I>3.0\s(I)
_cod_data_source_file jo6b02039_si_002.cif
_cod_data_source_block 56
_cod_depositor_comments
;
The following automatic conversions were performed:

data item '_atom_sites_solution_primary' value 'Other' was changed to
'other' in accordance with the
/home/saulius/struct/COD-crude-data/automatic-downloads/DataCite-retrospective/ACS/depositions/lib/dictionaries/cif_core.dic
dictionary named 'cif_core.dic' version 2.4.2 last updated on
2011-04-26.

Automatic conversion script
Id: cif_fix_values 6909 2019-04-08 15:41:33Z antanas 
;
_cod_original_cell_volume 1745.94(13)
_cod_original_formula_sum 'C17 H25 Cl1 O5'
_cod_database_code 4037348

loop_
_symmetry_equiv_pos_as_xyz
x,y,z
x+1/2,-y+1/2,-z
-x,y+1/2,-z+1/2
-x+1/2,-y,z+1/2

loop_
_atom_site_label
_atom_site_type_symbol
_atom_site_fract_x
_atom_site_fract_y
_atom_site_fract_z
_atom_site_U_iso_or_equiv
_atom_site_occupancy
_atom_site_adp_type
_atom_site_refinement_flags_posn
Cl1 Cl 0.15612(4) 0.58764(3) 0.302851(13) 0.0251 1.0000 Uani .
O1 O -0.11560(12) 0.36406(9) 0.41241(4) 0.0211 1.0000 Uani .
O2 O 0.02090(13) 0.09638(10) 0.41426(4) 0.0255 1.0000 Uani .
O3 O 0.31040(12) 0.07135(10) 0.41412(4) 0.0217 1.0000 Uani .
O4 O 0.10265(14) 0.66539(10) 0.45318(4) 0.0276 1.0000 Uani .
O5 O -0.10978(13) 0.67169(10) 0.38738(4) 0.0269 1.0000 Uani .
C1 C 0.11124(17) 0.50691(13) 0.37229(5) 0.0172 1.0000 Uani .
C2 C -0.03765(16) 0.40288(14) 0.35931(5) 0.0172 1.0000 Uani .
C3 C 0.02276(17) 0.28274(13) 0.32255(5) 0.0186 1.0000 Uani .
C4 C 0.19337(16) 0.21589(13) 0.34226(5) 0.0174 1.0000 Uani .
C5 C 0.2823(2) 0.13180(16) 0.29260(6) 0.0266 1.0000 Uani .
C6 C 0.4776(2) 0.16520(18) 0.29756(7) 0.0345 1.0000 Uani .
C7 C 0.48092(19) 0.29504(16) 0.33135(7) 0.0291 1.0000 Uani .
C8 C 0.33000(17) 0.32429(14) 0.35608(5) 0.0200 1.0000 Uani .
C9 C 0.28541(16) 0.44321(13) 0.39524(6) 0.0193 1.0000 Uani .
C10 C 0.03705(18) 0.62317(13) 0.40967(6) 0.0196 1.0000 Uani .
C11 C -0.1907(2) 0.78637(15) 0.41685(7) 0.0294 1.0000 Uani .
C12 C -0.2917(2) 0.86559(16) 0.37315(8) 0.0356 1.0000 Uani .
C13 C 0.16241(18) 0.12294(12) 0.39414(5) 0.0179 1.0000 Uani .
C14 C 0.2955(2) -0.02029(15) 0.46289(6) 0.0295 1.0000 Uani .
C15 C 0.2394(2) -0.02019(17) 0.29067(6) 0.0340 1.0000 Uani .
C16 C 0.43484(19) 0.54745(16) 0.39582(7) 0.0314 1.0000 Uani .
C17 C 0.26480(19) 0.38925(14) 0.45786(5) 0.0227 1.0000 Uani .
H1 H -0.1090 0.2776 0.4148 0.0310 1.0000 Uiso R
H21 H -0.1266 0.4541 0.3370 0.0190 1.0000 Uiso R
H31 H 0.0416 0.3226 0.2842 0.0223 1.0000 Uiso R
H32 H -0.0659 0.2140 0.3214 0.0230 1.0000 Uiso R
H51 H 0.2373 0.1690 0.2571 0.0319 1.0000 Uiso R
H61 H 0.5342 0.1752 0.2597 0.0423 1.0000 Uiso R
H62 H 0.5405 0.0922 0.3174 0.0407 1.0000 Uiso R
H71 H 0.5785 0.3495 0.3351 0.0356 1.0000 Uiso R
H111 H -0.2630 0.7496 0.4474 0.0364 1.0000 Uiso R
H112 H -0.0974 0.8435 0.4337 0.0369 1.0000 Uiso R
H121 H -0.3817 0.8114 0.3553 0.0534 1.0000 Uiso R
H122 H -0.2171 0.9041 0.3444 0.0530 1.0000 Uiso R
H123 H -0.3452 0.9424 0.3920 0.0523 1.0000 Uiso R
H141 H 0.2288 -0.0995 0.4520 0.0453 1.0000 Uiso R
H142 H 0.2426 0.0293 0.4941 0.0448 1.0000 Uiso R
H143 H 0.4114 -0.0449 0.4717 0.0454 1.0000 Uiso R
H151 H 0.1124 -0.0331 0.2891 0.0515 1.0000 Uiso R
H152 H 0.2871 -0.0703 0.3207 0.0510 1.0000 Uiso R
H153 H 0.2879 -0.0563 0.2555 0.0523 1.0000 Uiso R
H161 H 0.4656 0.5809 0.3589 0.0460 1.0000 Uiso R
H162 H 0.4072 0.6282 0.4180 0.0457 1.0000 Uiso R
H163 H 0.5428 0.5073 0.4115 0.0458 1.0000 Uiso R
H171 H 0.1664 0.3278 0.4629 0.0339 1.0000 Uiso R
H172 H 0.2492 0.4645 0.4835 0.0352 1.0000 Uiso R
H173 H 0.3691 0.3401 0.4671 0.0341 1.0000 Uiso R

loop_
_atom_site_aniso_label
_atom_site_aniso_U_11
_atom_site_aniso_U_22
_atom_site_aniso_U_33
_atom_site_aniso_U_23
_atom_site_aniso_U_13
_atom_site_aniso_U_12
Cl1 0.02616(16) 0.02777(16) 0.02137(15) 0.01018(12) 0.00300(12) 0.00100(13)
O1 0.0205(5) 0.0202(4) 0.0228(4) -0.0024(4) 0.0061(4) -0.0020(4)
O2 0.0245(5) 0.0213(5) 0.0307(5) 0.0019(4) 0.0053(4) -0.0028(4)
O3 0.0256(5) 0.0224(5) 0.0169(4) 0.0040(4) -0.0040(4) 0.0016(4)
O4 0.0364(6) 0.0214(5) 0.0250(5) -0.0036(4) -0.0061(4) -0.0024(4)
O5 0.0260(5) 0.0238(5) 0.0308(5) -0.0074(4) -0.0045(4) 0.0058(4)
C1 0.0177(6) 0.0192(6) 0.0148(5) 0.0040(5) -0.0003(5) -0.0016(5)
C2 0.0148(5) 0.0199(6) 0.0167(5) -0.0012(5) -0.0008(4) -0.0011(5)
C3 0.0177(6) 0.0220(6) 0.0162(6) -0.0025(5) -0.0035(5) 0.0019(5)
C4 0.0187(6) 0.0200(6) 0.0135(6) -0.0013(5) -0.0006(5) 0.0047(5)
C5 0.0316(7) 0.0343(8) 0.0139(6) -0.0006(5) 0.0017(5) 0.0152(6)
C6 0.0287(7) 0.0420(9) 0.0329(8) 0.0057(7) 0.0133(6) 0.0143(7)
C7 0.0193(6) 0.0343(8) 0.0338(7) 0.0113(6) 0.0050(6) 0.0022(6)
C8 0.0171(6) 0.0248(6) 0.0180(6) 0.0077(5) -0.0011(5) -0.0005(6)
C9 0.0160(6) 0.0198(6) 0.0219(6) 0.0041(5) -0.0036(5) -0.0020(5)
C10 0.0211(6) 0.0153(6) 0.0223(6) 0.0030(5) 0.0002(5) -0.0062(5)
C11 0.0329(8) 0.0208(7) 0.0346(8) -0.0052(6) 0.0034(6) 0.0027(6)
C12 0.0348(9) 0.0243(7) 0.0477(9) 0.0014(7) 0.0049(7) 0.0054(6)
C13 0.0236(6) 0.0149(5) 0.0154(6) -0.0049(4) -0.0016(5) -0.0006(5)
C14 0.0412(9) 0.0253(7) 0.0221(7) 0.0083(6) -0.0073(6) -0.0015(6)
C15 0.0425(8) 0.0344(8) 0.0252(7) -0.0127(6) -0.0089(7) 0.0157(7)
C16 0.0202(7) 0.0291(7) 0.0448(9) 0.0060(7) -0.0068(6) -0.0068(6)
C17 0.0278(7) 0.0215(7) 0.0188(6) 0.0002(5) -0.0072(5) -0.0008(6)

loop_
_atom_type_symbol
_atom_type_scat_dispersion_real
_atom_type_scat_dispersion_imag
_atom_type_scat_Cromer_Mann_a1
_atom_type_scat_Cromer_Mann_b1
_atom_type_scat_Cromer_Mann_a2
_atom_type_scat_Cromer_Mann_b2
_atom_type_scat_Cromer_Mann_a3
_atom_type_scat_Cromer_Mann_b3
_atom_type_scat_Cromer_Mann_a4
_atom_type_scat_Cromer_Mann_b4
_atom_type_scat_Cromer_Mann_c
_atom_type_scat_source
C 0.0181 0.0091 2.3100 20.8439 1.0200 10.2075 1.5886 0.5687 0.8650 51.6512 0.2156 'International Tables Vol C 4.2.6.8 and 6.1.1.4'
H 0.0000 0.0000 0.4930 10.5109 0.3229 26.1257 0.1402 3.1424 0.0408 57.7998 0.0030 'International Tables Vol C 4.2.6.8 and 6.1.1.4'
O 0.0492 0.0322 3.0485 13.2771 2.2868 5.7011 1.5463 0.3239 0.8670 32.9089 0.2508 'International Tables Vol C 4.2.6.8 and 6.1.1.4'
Cl 0.3639 0.7018 11.4604 0.0104 7.1964 1.1662 6.2556 18.5194 1.6455 47.7784 -9.5574 'International Tables Vol C 4.2.6.8 and 6.1.1.4'

loop_
_geom_angle_atom_site_label_1
_geom_angle_atom_site_label_2
_geom_angle_atom_site_label_3
_geom_angle
_geom_angle_publ_flag
C2 O1 H1 107.3 no
C13 O3 C14 116.20(11) yes
C10 O5 C11 117.08(11) yes
Cl1 C1 C2 104.48(8) yes
Cl1 C1 C9 108.12(9) yes
C2 C1 C9 115.46(10) yes
Cl1 C1 C10 104.28(8) yes
C2 C1 C10 108.71(10) yes
C9 C1 C10 114.68(10) yes
C1 C2 O1 108.37(9) yes
C1 C2 C3 112.90(10) yes
O1 C2 C3 113.99(11) yes
C1 C2 H21 105.9 no
O1 C2 H21 107.4 no
C3 C2 H21 107.8 no
C2 C3 C4 114.94(10) yes
C2 C3 H31 104.2 no
C4 C3 H31 108.3 no
C2 C3 H32 110.0 no
C4 C3 H32 108.4 no
H31 C3 H32 111.0 no
C3 C4 C5 112.04(10) yes
C3 C4 C8 110.62(10) yes
C5 C4 C8 102.72(11) yes
C3 C4 C13 110.90(10) yes
C5 C4 C13 109.47(10) yes
C8 C4 C13 110.82(10) yes
C4 C5 C6 104.86(12) yes
C4 C5 C15 116.05(13) yes
C6 C5 C15 114.83(13) yes
C4 C5 H51 105.8 no
C6 C5 H51 109.4 no
C15 C5 H51 105.5 no
C5 C6 C7 103.70(12) yes
C5 C6 H61 112.5 no
C7 C6 H61 112.1 no
C5 C6 H62 111.1 no
C7 C6 H62 111.5 no
H61 C6 H62 106.0 no
C6 C7 C8 113.38(14) yes
C6 C7 H71 123.7 no
C8 C7 H71 122.9 no
C4 C8 C7 111.06(13) yes
C4 C8 C9 120.34(11) yes
C7 C8 C9 128.57(13) yes
C8 C9 C1 107.10(10) yes
C8 C9 C16 110.33(11) yes
C1 C9 C16 112.02(11) yes
C8 C9 C17 108.81(10) yes
C1 C9 C17 111.48(11) yes
C16 C9 C17 107.08(11) yes
C1 C10 O5 111.00(11) yes
C1 C10 O4 124.95(13) yes
O5 C10 O4 124.04(13) yes
O5 C11 C12 107.64(12) yes
O5 C11 H111 107.5 no
C12 C11 H111 113.1 no
O5 C11 H112 108.3 no
C12 C11 H112 110.5 no
H111 C11 H112 109.6 no
C11 C12 H121 112.2 no
C11 C12 H122 111.6 no
H121 C12 H122 110.2 no
C11 C12 H123 108.5 no
H121 C12 H123 108.6 no
H122 C12 H123 105.4 no
C4 C13 O3 111.67(10) yes
C4 C13 O2 124.86(12) yes
O3 C13 O2 123.45(11) yes
O3 C14 H141 109.6 no
O3 C14 H142 108.0 no
H141 C14 H142 112.4 no
O3 C14 H143 104.7 no
H141 C14 H143 110.6 no
H142 C14 H143 111.4 no
C5 C15 H151 109.9 no
C5 C15 H152 114.1 no
H151 C15 H152 110.5 no
C5 C15 H153 107.5 no
H151 C15 H153 107.7 no
H152 C15 H153 106.9 no
C9 C16 H161 114.1 no
C9 C16 H162 112.6 no
H161 C16 H162 104.6 no
C9 C16 H163 111.4 no
H161 C16 H163 105.2 no
H162 C16 H163 108.3 no
C9 C17 H171 113.7 no
C9 C17 H172 109.5 no
H171 C17 H172 107.8 no
C9 C17 H173 107.2 no
H171 C17 H173 108.1 no
H172 C17 H173 110.7 no

loop_
_geom_bond_atom_site_label_1
_geom_bond_atom_site_label_2
_geom_bond_distance
_geom_bond_publ_flag
Cl1 C1 1.8287(12) yes
O1 C2 1.4223(15) yes
O1 H1 0.850 no
O2 C13 1.2107(17) yes
O3 C13 1.3269(16) yes
O3 C14 1.4496(16) yes
O4 C10 1.2023(17) yes
O5 C10 1.3282(17) yes
O5 C11 1.4546(17) yes
C1 C2 1.5605(17) yes
C1 C9 1.5686(17) yes
C1 C10 1.5410(18) yes
C2 C3 1.5260(18) yes
C2 H21 0.993 no
C3 C4 1.5340(17) yes
C3 H31 0.983 no
C3 H32 0.957 no
C4 C5 1.5730(17) yes
C4 C8 1.5266(18) yes
C4 C13 1.5286(16) yes
C5 C6 1.539(2) yes
C5 C15 1.525(2) yes
C5 H51 0.964 no
C6 C7 1.495(2) yes
C6 H61 0.986 no
C6 H62 0.978 no
C7 C8 1.324(2) yes
C7 H71 0.924 no
C8 C9 1.5169(19) yes
C9 C16 1.5357(18) yes
C9 C17 1.5554(17) yes
C11 C12 1.494(2) yes
C11 H111 0.970 no
C11 H112 0.989 no
C12 H121 0.965 no
C12 H122 0.957 no
C12 H123 0.963 no
C14 H141 0.964 no
C14 H142 0.962 no
C14 H143 0.944 no
C15 H151 0.984 no
C15 H152 0.928 no
C15 H153 0.964 no
C16 H161 0.947 no
C16 H162 0.967 no
C16 H163 0.987 no
C17 H171 0.973 no
C17 H172 0.955 no
C17 H173 0.958 no

loop_
_geom_hbond_atom_site_label_D
_geom_hbond_atom_site_label_H
_geom_hbond_atom_site_label_A
_geom_hbond_site_symmetry_A
_geom_hbond_angle_DHA
_geom_hbond_distance_DH
_geom_hbond_distance_HA
_geom_hbond_distance_DA
_geom_hbond_publ_flag
O1 H1 O2 . 153.83(4) 0.850 2.036 2.824(2) yes
C14 H141 O4 1_545 160.96(4) 0.964 2.498 3.424(2) yes
C14 H143 O4 2_556 143.47(4) 0.944 2.567 3.373(2) yes
C17 H171 O1 . 122.06(4) 0.973 2.487 3.114(2) yes
C17 H172 O4 . 120.95(4) 0.955 2.374 2.980(2) yes
